data_2000848
loop_
_publ_author_name
'Geremia, S.'
'Rahman, A.'
'Zangrando, E.'

_publ_section_title
;Structure of aqua{[3,3'-(1,3-propanediyldinitrilo)bis(2-butanone
 oximato)]-<i>N</i>,<i>N</i>',<i>N</i>'',<i>N</i>'''}(2,2,2-trifluoroethyl)cobalt(III)
 hexafluorophosphate
;
_journal_issue 6
_journal_name_full 'Acta Crystallographica Section C'
_journal_page_first 1114
_journal_page_last 1116
_journal_paper_doi 10.1107/S0108270191013562
_journal_volume 48
_journal_year 1992
_chemical_formula_moiety 'C13 H23 Co1 F3 N4 O3,F6 P1'
_chemical_formula_sum 'C13 H23 Co F9 N4 O3 P'
_chemical_formula_weight 544.2
_symmetry_cell_setting monoclinic
_symmetry_space_group_name_Hall '-P 2ybc'
_symmetry_space_group_name_H-M 'P 1 21/c 1'
_cell_angle_alpha 90
_cell_angle_beta 99.05(2)
_cell_angle_gamma 90
_cell_formula_units_Z 4
_cell_length_a 6.906(3)
_cell_length_b 14.545(3)
_cell_length_c 21.236(9)
_cell_volume 2106.6(14)
_diffrn_radiation_type Mo
_diffrn_radiation_wavelength 0.7107
_exptl_absorpt_coefficient_mu 0.98
_exptl_crystal_density_diffrn 1.72
_exptl_crystal_F_000 1104
_cod_data_source_file ge0283.cif
_cod_data_source_block ge0283a
_cod_original_cell_volume 2106.0(10)
_cod_original_formula_sum 'C13 H23 Co1 F9 N4 O3 P1'
_cod_database_code 2000848

loop_
_atom_site_label
_atom_site_fract_x
_atom_site_fract_y
_atom_site_fract_z
Co .18196(7) .76086(3) .40027(2)
F1 .4486(5) .5260(2) .3345(2)
F2 .4393(6) .5593(2) .4313(2)
F3 .1762(5) .5313(2) .3682(2)
O1 -.1868(4) .7061(2) .3328(2)
O2 -.0950(4) .6357(2) .4380(2)
O3 .0283(4) .8588(2) .44270(10)
N1 -.0302(4) .7586(2) .3321(2)
N2 .0817(5) .6742(2) .4528(2)
N3 .3912(4) .7635(2) .4712(2)
N4 .2738(5) .8530(2) .3476(2)
C1 -.1824(8) .8251(4) .2302(2)
C2 -.0219(6) .8152(3) .2855(2)
C3 .1607(6) .8688(3) .2949(2)
C4 .2027(9) .9351(4) .2451(2)
C5 .4652(6) .8994(3) .3649(2)
C6 .5185(6) .9095(3) .4365(2)
C7 .5653(6) .8211(3) .4723(2)
C8 .5130(8) .6962(4) .5769(3)
C9 .3670(6) .7094(3) .5174(2)
C10 .1830(6) .6583(3) .5083(2)
C11 .1146(9) .5972(3) .5566(2)
C12 .3301(6) .6710(3) .3541(2)
C13 .3460(7) .5746(3) .3724(2)
P .9262(2) .10923(9) .37065(6)
F4 .8640(6) .0128(3) .3416(2)
F5 1.0015(7) .1980(3) .4092(2)
F6 .7150(10) .1121(6) .3872(5)
F7 1.1380(10) .1023(6) .3580(4)
F8 .985(2) .0533(6) .4365(4)
F9 .8550(10) .1668(7) .3141(3)
F6A .7900(10) .1044(5) .4217(3)
F7A 1.0420(10) .1208(6) .3147(4)
F8A 1.0840(10) .0509(6) .4138(6)
F9A .768(2) .1650(10) .3317(5)
H1 -.2897 .7821 .2345
H2 -.2343 .8884 .2284
H3 -.1327 .8118 .1904
H4 .3317 .9649 .2586
H5 .2086 .9027 .2044
H6 .1019 .9828 .2375
H7 .6283 .7350 .5759
H8 .4528 .7131 .6147
H9 .5541 .6313 .5813
H10 -.0165 .5723 .5389
H11 .2054 .5483 .5686
H12 .0983 .6347 .5948
H13 .5695 .8621 .3490
H14 .4603 .9606 .3441
H15 .4054 .9394 .4524
H16 .6338 .9520 .4454
H17 .6226 .8339 .5176
H18 .6658 .7860 .4526
H19 .3609 .7185 .3856
H20 .2940 .6884 .3107
H(02) -.1250 .6464 .4030
H(031) .0430 .9160 .4316
H(032) .0430 .8535 .4862

loop_
_geom_bond_atom_site_label_1
_geom_bond_atom_site_label_2
_geom_bond_distance
Co O3 2.066(3)
Co N1 1.891(3)
Co N2 1.886(3)
Co N3 1.916(3)
Co N4 1.916(3)
Co C12 2.007(4)
F1 C13 1.352(6)
F2 C13 1.334(6)
F3 C13 1.322(6)
O1 N1 1.326(4)
O2 N2 1.335(4)
N1 C2 1.295(5)
N2 C10 1.293(5)
N3 C7 1.463(6)
N3 C9 1.290(5)
N4 C3 1.281(5)
N4 C5 1.478(5)
C1 C2 1.490(6)
C2 C3 1.469(6)
C3 C4 1.494(7)
C5 C6 1.514(7)
C6 C7 1.504(7)
C8 C9 1.499(6)
C9 C10 1.458(6)
C10 C11 1.490(7)
C12 C13 1.453(6)
P F4 1.565(4)
P F5 1.572(4)
P F6 1.555(8)
P F7 1.532(7)
P F8 1.613(8)
P F9 1.483(8)
P F6A 1.544(7)
P F7A 1.541(9)
P F8A 1.559(9)
P F9A 1.510(10)
